data_7241646
loop_
_publ_author_name
'Li, Huizhen'
'Wang, Ruirui'
'Kang, Jiaxin'
'Li, Shujun'
'Zhou, Ai-Ju'
'Han, Dong-xue'
'Guan, Hong-Yu'
'Austin, Douglas J.'
'Yue, Yanfeng'

_publ_section_title
;
 Syntheses, formation mechanisms and structures of a series of linear
 diborazanes
;
_journal_issue 2
_journal_name_full CrystEngComm
_journal_page_first 404
_journal_page_last 410
_journal_paper_doi 10.1039/D0CE01196G
_journal_volume 23
_journal_year 2021
_chemical_formula_moiety 'C3 H16 B2 N2'
_chemical_formula_sum 'C3 H16 B2 N2'
_chemical_formula_weight 101.80
_space_group_crystal_system tetragonal
_space_group_IT_number 86
_space_group_name_Hall '-P 4bc'
_space_group_name_H-M_alt 'P 42/n :2'
_atom_sites_solution_hydrogens difmap
_audit_creation_method SHELXL-2014/7
_audit_update_record
;
2018-06-27 deposited with the CCDC.	2020-11-16 downloaded from the CCDC.
;
_cell_angle_alpha 90
_cell_angle_beta 90
_cell_angle_gamma 90
_cell_formula_units_Z 8
_cell_length_a 13.4684(5)
_cell_length_b 13.4684(5)
_cell_length_c 8.2997(6)
_cell_measurement_reflns_used 4934
_cell_measurement_temperature 296(2)
_cell_measurement_theta_max 27.381
_cell_measurement_theta_min 2.8775
_cell_volume 1505.55(13)
_computing_structure_refinement 'SHELXL-2014/7 (Sheldrick, 2014)'
_diffrn_ambient_temperature 296(2)
_diffrn_measured_fraction_theta_full 0.999
_diffrn_measured_fraction_theta_max 0.974
_diffrn_measurement_device_type 'CCD area detector'
_diffrn_radiation_type MoK\a
_diffrn_radiation_wavelength 0.71073
_diffrn_reflns_av_R_equivalents 0.0218
_diffrn_reflns_av_unetI/netI 0.0149
_diffrn_reflns_Laue_measured_fraction_full 0.999
_diffrn_reflns_Laue_measured_fraction_max 0.974
_diffrn_reflns_limit_h_max 17
_diffrn_reflns_limit_h_min -17
_diffrn_reflns_limit_k_max 17
_diffrn_reflns_limit_k_min -17
_diffrn_reflns_limit_l_max 10
_diffrn_reflns_limit_l_min -10
_diffrn_reflns_number 11620
_diffrn_reflns_point_group_measured_fraction_full 0.999
_diffrn_reflns_point_group_measured_fraction_max 0.974
_diffrn_reflns_theta_full 25.242
_diffrn_reflns_theta_max 27.601
_diffrn_reflns_theta_min 2.883
_exptl_absorpt_coefficient_mu 0.051
_exptl_crystal_density_diffrn 0.898
_exptl_crystal_description block
_exptl_crystal_F_000 464
_refine_diff_density_max 0.229
_refine_diff_density_min -0.126
_refine_diff_density_rms 0.031
_refine_ls_extinction_method none
_refine_ls_goodness_of_fit_ref 0.652
_refine_ls_hydrogen_treatment refall
_refine_ls_matrix_type full
_refine_ls_number_parameters 128
_refine_ls_number_reflns 1751
_refine_ls_number_restraints 0
_refine_ls_restrained_S_all 0.652
_refine_ls_R_factor_all 0.0411
_refine_ls_R_factor_gt 0.0351
_refine_ls_shift/su_max 0.064
_refine_ls_shift/su_mean 0.011
_refine_ls_structure_factor_coef Fsqd
_refine_ls_weighting_details 'w=1/[\s^2^(Fo^2^)+(0.1078P)^2^+0.6653P] where P=(Fo^2^+2Fc^2^)/3'
_refine_ls_weighting_scheme calc
_refine_ls_wR_factor_gt 0.1015
_refine_ls_wR_factor_ref 0.1106
_reflns_Friedel_coverage 0.000
_reflns_number_gt 1488
_reflns_number_total 1751
_reflns_threshold_expression 'I > 2\s(I)'
_cod_data_source_file d0ce01196g2.cif
_cod_data_source_block WRR
_cod_depositor_comments 'Adding full bibliography for 7241641--7241647.cif.'
_cod_original_cell_volume 1505.55(16)
_cod_original_sg_symbol_H-M 'P 42/n'
_cod_database_code 7241646
_shelx_shelxl_version_number 2014/7
_shelx_space_group_comment
;
The symmetry employed for this shelxl refinement is uniquely defined
by the following loop, which should always be used as a source of
symmetry information in preference to the above space-group names.
They are only intended as comments.
;

loop_
_space_group_symop_operation_xyz
'x, y, z'
'-x+1/2, -y+1/2, z'
'-y, x+1/2, z+1/2'
'y+1/2, -x, z+1/2'
'-x, -y, -z'
'x-1/2, y-1/2, -z'
'y, -x-1/2, -z-1/2'
'-y-1/2, x, -z-1/2'

loop_
_atom_site_label
_atom_site_type_symbol
_atom_site_fract_x
_atom_site_fract_y
_atom_site_fract_z
_atom_site_U_iso_or_equiv
_atom_site_adp_type
_atom_site_occupancy
_atom_site_site_symmetry_order
_atom_site_calc_flag
_atom_site_refinement_flags_posn
_atom_site_refinement_flags_adp
_atom_site_refinement_flags_occupancy
_atom_site_disorder_assembly
_atom_site_disorder_group
N2 N 0.93523(5) 0.72263(5) 0.18483(8) 0.0174(2) Uani 1 1 d . . . . .
C2 C 0.92106(7) 0.68266(8) -0.17059(11) 0.0283(2) Uani 1 1 d . . . . .
N1 N 1.01942(5) 0.70574(5) -0.09833(8) 0.0172(2) Uani 1 1 d . . . . .
B5 B 1.02369(7) 0.67520(7) 0.09119(10) 0.0180(2) Uani 1 1 d . . . . .
C4 C 1.04154(7) 0.81282(6) -0.12383(11) 0.0237(2) Uani 1 1 d . . . . .
C6 C 1.09674(9) 0.64662(9) -0.18421(13) 0.0361(3) Uani 1 1 d . . . . .
H2 H 1.0956(8) 0.7050(8) 0.1360(12) 0.022(3) Uiso 1 1 d . . . . .
H1 H 1.0182(8) 0.5926(8) 0.0939(13) 0.026(3) Uiso 1 1 d . . . . .
B4 B 0.93607(7) 0.70059(7) 0.37536(11) 0.0201(2) Uani 1 1 d . . . . .
H7 H 0.9902(9) 0.8521(9) -0.0695(15) 0.033(3) Uiso 1 1 d . . . . .
H8 H 1.0411(8) 0.8278(8) -0.2377(15) 0.030(3) Uiso 1 1 d . . . . .
H10 H 0.9256(10) 0.6930(10) -0.2874(17) 0.042(4) Uiso 1 1 d . . . . .
H4 H 0.8638(9) 0.7290(9) 0.4285(13) 0.030(3) Uiso 1 1 d . . . . .
H3 H 1.0009(10) 0.7384(9) 0.4288(16) 0.037(3) Uiso 1 1 d . . . . .
H5 H 0.9405(8) 0.6170(8) 0.3912(13) 0.028(3) Uiso 1 1 d . . . . .
H6 H 0.9060(10) 0.6141(10) -0.1449(16) 0.040(3) Uiso 1 1 d . . . . .
H9 H 1.1062(10) 0.8256(9) -0.0799(15) 0.034(3) Uiso 1 1 d . . . . .
H11 H 1.1606(11) 0.6598(10) -0.1344(17) 0.048(4) Uiso 1 1 d . . . . .
H13 H 1.0963(11) 0.6664(11) -0.2978(18) 0.048(4) Uiso 1 1 d . . . . .
H14 H 0.8689(10) 0.7277(9) -0.1217(15) 0.035(3) Uiso 1 1 d . . . . .
H12 H 1.0809(10) 0.5754(12) -0.1729(17) 0.051(4) Uiso 1 1 d . . . . .
H15 H 0.9335(8) 0.7912(9) 0.1730(13) 0.027(3) Uiso 1 1 d . . . . .
H16 H 0.8771(10) 0.6999(9) 0.1471(15) 0.031(3) Uiso 1 1 d . . . . .

loop_
_atom_site_aniso_label
_atom_site_aniso_U_11
_atom_site_aniso_U_22
_atom_site_aniso_U_33
_atom_site_aniso_U_23
_atom_site_aniso_U_13
_atom_site_aniso_U_12
N2 0.0211(4) 0.0181(4) 0.0129(4) 0.0023(2) -0.0002(2) 0.0000(3)
C2 0.0308(5) 0.0396(6) 0.0144(4) 0.0022(4) -0.0056(3) -0.0105(4)
N1 0.0196(4) 0.0185(4) 0.0135(3) 0.0008(2) 0.0016(2) 0.0028(2)
B5 0.0224(5) 0.0192(4) 0.0123(4) 0.0026(3) -0.0015(3) 0.0039(3)
C4 0.0273(5) 0.0228(4) 0.0209(4) 0.0066(3) 0.0041(3) -0.0027(3)
C6 0.0449(6) 0.0396(6) 0.0237(5) 0.0018(4) 0.0115(4) 0.0218(5)
B4 0.0242(5) 0.0248(5) 0.0112(4) 0.0032(3) -0.0004(3) -0.0055(3)

loop_
_atom_type_symbol
_atom_type_description
_atom_type_scat_dispersion_real
_atom_type_scat_dispersion_imag
_atom_type_scat_source
C C 0.0033 0.0016 'International Tables Vol C Tables 4.2.6.8 and 6.1.1.4'
H H 0.0000 0.0000 'International Tables Vol C Tables 4.2.6.8 and 6.1.1.4'
B B 0.0013 0.0007 'International Tables Vol C Tables 4.2.6.8 and 6.1.1.4'
N N 0.0061 0.0033 'International Tables Vol C Tables 4.2.6.8 and 6.1.1.4'

loop_
_geom_angle_atom_site_label_1
_geom_angle_atom_site_label_2
_geom_angle_atom_site_label_3
_geom_angle
_geom_angle_site_symmetry_1
_geom_angle_site_symmetry_3
_geom_angle_publ_flag
B5 N2 B4 114.13(6) . . ?
C2 N1 C4 108.88(7) . . ?
C2 N1 C6 108.52(8) . . ?
C4 N1 C6 108.03(7) . . ?
C2 N1 B5 111.63(6) . . ?
C4 N1 B5 112.06(6) . . ?
C6 N1 B5 107.59(7) . . ?
N2 B5 N1 110.56(6) . . ?

loop_
_geom_bond_atom_site_label_1
_geom_bond_atom_site_label_2
_geom_bond_distance
_geom_bond_site_symmetry_2
_geom_bond_publ_flag
N2 B5 1.5594(11) . ?
N2 B4 1.6090(11) . ?
C2 N1 1.4870(11) . ?
N1 C4 1.4879(11) . ?
N1 C6 1.4921(11) . ?
N1 B5 1.6269(11) . ?
